data_1558913
loop_
_publ_author_name
'Macdonald, Joshua W. R.'
'Piana, Giacomo'
'Comin, Massimiliano'
'von Hauff, Elizabeth'
'Kociok-K\"ohn, Gabriele'
'Bowen, Chris'
'Lagoudakis, Pavlos'
'D'Avino, Gabriele'
'Da Como, Enrico'

_publ_section_title
;
 Charge transfer excitons in a donor--acceptor amphidynamic crystal: the
 role of dipole orientational order
;
_journal_issue 11
_journal_name_full 'Materials Horizons'
_journal_page_first 2951
_journal_page_last 2958
_journal_paper_doi 10.1039/D0MH01044H
_journal_volume 7
_journal_year 2020
_chemical_formula_moiety 'C8 Br4 O3, C20 H12'
_chemical_formula_sum 'C28 H12 Br4 O3'
_chemical_formula_weight 716.02
_space_group_crystal_system triclinic
_space_group_IT_number 2
_space_group_name_Hall '-P 1'
_space_group_name_H-M_alt 'P -1'
_atom_sites_solution_hydrogens geom
_atom_sites_solution_primary dual
_audit_creation_method SHELXL-2018/3
_audit_update_record
;
2020-04-06 deposited with the CCDC.	2020-08-25 downloaded from the CCDC.
;
_cell_angle_alpha 66.644(6)
_cell_angle_beta 73.063(5)
_cell_angle_gamma 84.331(5)
_cell_formula_units_Z 1
_cell_length_a 7.7182(4)
_cell_length_b 9.1941(6)
_cell_length_c 9.1951(6)
_cell_measurement_reflns_used 2163
_cell_measurement_temperature 290(2)
_cell_measurement_theta_max 72.7940
_cell_measurement_theta_min 5.2390
_cell_volume 572.95(7)
_computing_cell_refinement 'CrysAlisPro 1.171.40.43a (Rigaku OD, 2019)'
_computing_data_collection 'CrysAlisPro 1.171.40.43a (Rigaku OD, 2019)'
_computing_data_reduction 'CrysAlisPro 1.171.40.43a (Rigaku OD, 2019)'
_computing_molecular_graphics 'ORTEP3 for Windows - Farrugia, L. J. J. Appl. Crystallogr. 1997, 30, 565'
_computing_publication_material
;
 'WinGX publication routines, Farrugia, 
 L. J., J. Appl. Crystallogr., 1999, 32, 837-838
;
_computing_structure_refinement
;
 SHELXL-2018/3 (Sheldrick, 2016)
 Sheldrick GM (2008) Acta Crystallogr A64:112--122 and 
 C. B. H\"ubschle, G. M. Sheldrick and B. Dittrich
 ShelXle: a Qt graphical user interface for SHELXL
 J. Appl. Cryst., 44, (2011) 1281-1284.
;
_computing_structure_solution
; 
 SHELXT
 Sheldrick, G. M. (2008). Acta Cryst. A64, 112-122.
;
_diffrn_ambient_environment air
_diffrn_ambient_temperature 290.00(10)
_diffrn_detector 'CCD plate'
_diffrn_detector_area_resol_mean 8.1150
_diffrn_detector_type EosS2
_diffrn_measured_fraction_theta_full 1.000
_diffrn_measured_fraction_theta_max 0.966
_diffrn_measurement_device 'four-circle diffractometer'
_diffrn_measurement_device_type 'SuperNova, Dual, Cu at home/near, EosS2'
_diffrn_measurement_method '\w scans'
_diffrn_radiation_monochromator mirror
_diffrn_radiation_probe x-ray
_diffrn_radiation_type 'Cu K\a'
_diffrn_radiation_wavelength 1.54184
_diffrn_reflns_av_R_equivalents 0.0292
_diffrn_reflns_av_unetI/netI 0.0410
_diffrn_reflns_Laue_measured_fraction_full 1.000
_diffrn_reflns_Laue_measured_fraction_max 0.966
_diffrn_reflns_limit_h_max 9
_diffrn_reflns_limit_h_min -7
_diffrn_reflns_limit_k_max 10
_diffrn_reflns_limit_k_min -11
_diffrn_reflns_limit_l_max 11
_diffrn_reflns_limit_l_min -11
_diffrn_reflns_number 3381
_diffrn_reflns_point_group_measured_fraction_full 1.000
_diffrn_reflns_point_group_measured_fraction_max 0.966
_diffrn_reflns_theta_full 67.684
_diffrn_reflns_theta_max 72.813
_diffrn_reflns_theta_min 5.241
_diffrn_source 'micro-focus sealed X-ray tube'
_diffrn_source_type 'SuperNova (Cu) X-ray Source'
_exptl_absorpt_coefficient_mu 8.838
_exptl_absorpt_correction_T_max 1.000
_exptl_absorpt_correction_T_min 0.688
_exptl_absorpt_correction_type gaussian
_exptl_absorpt_process_details
;
CrysAlisPro 1.171.40.43a (Rigaku Oxford Diffraction, 2019)
Numerical absorption correction based on gaussian integration over
			a multifaceted crystal model
Empirical absorption correction using spherical harmonics,
 implemented in SCALE3 ABSPACK scaling algorithm.
;
_exptl_crystal_colour red
_exptl_crystal_density_diffrn 2.075
_exptl_crystal_description plate
_exptl_crystal_F_000 344
_exptl_crystal_recrystallization_method 'Vapour deposition'
_exptl_crystal_size_max 0.390
_exptl_crystal_size_mid 0.102
_exptl_crystal_size_min 0.028
_refine_diff_density_max 0.631
_refine_diff_density_min -0.753
_refine_diff_density_rms 0.123
_refine_ls_extinction_coef 0.0069(13)
_refine_ls_extinction_expression Fc^*^=kFc[1+0.001xFc^2^\l^3^/sin(2\q)]^-1/4^
_refine_ls_extinction_method 'SHELXL-2018/3 (Sheldrick 2018)'
_refine_ls_goodness_of_fit_ref 1.067
_refine_ls_hydrogen_treatment constr
_refine_ls_matrix_type full
_refine_ls_number_parameters 191
_refine_ls_number_reflns 2213
_refine_ls_number_restraints 14
_refine_ls_restrained_S_all 1.080
_refine_ls_R_factor_all 0.0633
_refine_ls_R_factor_gt 0.0590
_refine_ls_shift/su_max 0.000
_refine_ls_shift/su_mean 0.000
_refine_ls_structure_factor_coef Fsqd
_refine_ls_weighting_details 'w=1/[\s^2^(Fo^2^)+(0.1149P)^2^+0.4701P] where P=(Fo^2^+2Fc^2^)/3'
_refine_ls_weighting_scheme calc
_refine_ls_wR_factor_gt 0.1757
_refine_ls_wR_factor_ref 0.1834
_reflns_Friedel_coverage 0.000
_reflns_number_gt 1970
_reflns_number_total 2213
_reflns_threshold_expression 'I > 2\s(I)'
_cod_data_source_file d0mh01044h2.cif
_cod_data_source_block perylene-TBPA@290K
_cod_depositor_comments 'Adding full bibliography for 1558913--1558914.cif.'
_cod_database_code 1558913
_shelx_shelxl_version_number 2018/3
_shelx_space_group_comment
;
The symmetry employed for this shelxl refinement is uniquely defined
by the following loop, which should always be used as a source of
symmetry information in preference to the above space-group names.
They are only intended as comments.
;
_shelx_estimated_absorpt_t_min 0.130
_shelx_estimated_absorpt_t_max 0.790
_oxdiff_exptl_absorpt_empirical_full_min 0.642
_oxdiff_exptl_absorpt_empirical_full_max 3.263
_oxdiff_exptl_absorpt_empirical_details
;
Empirical correction (ABSPACK) includes:
- Absorption correction using spherical harmonics
- Frame scaling
- Detector area scaling
;

loop_
_space_group_symop_operation_xyz
'x, y, z'
'-x, -y, -z'

loop_
_atom_site_label
_atom_site_type_symbol
_atom_site_fract_x
_atom_site_fract_y
_atom_site_fract_z
_atom_site_U_iso_or_equiv
_atom_site_adp_type
_atom_site_occupancy
_atom_site_site_symmetry_order
_atom_site_calc_flag
_atom_site_refinement_flags_posn
_atom_site_refinement_flags_adp
_atom_site_refinement_flags_occupancy
_atom_site_disorder_assembly
_atom_site_disorder_group
C1 C 0.4995(6) -0.4361(6) 0.6200(6) 0.0455(10) Uani 1 1 d . . . . .
C2 C 0.4996(8) -0.3728(9) 0.7330(8) 0.0668(15) Uani 1 1 d . . . . .
H2 H 0.445972 -0.429899 0.844339 0.080 Uiso 1 1 calc R U . . .
C3 C 0.5797(9) -0.2228(9) 0.6828(11) 0.079(2) Uani 1 1 d . . . . .
H3 H 0.577868 -0.181755 0.760870 0.095 Uiso 1 1 calc R U . . .
C4 C 0.6588(9) -0.1392(7) 0.5221(11) 0.0736(18) Uani 1 1 d . . . . .
H4 H 0.712952 -0.041160 0.489897 0.088 Uiso 1 1 calc R U . . .
C5 C 0.6601(7) -0.1975(7) 0.4052(8) 0.0591(13) Uani 1 1 d . . . . .
C6 C 0.7391(10) -0.1066(8) 0.2351(10) 0.080(2) Uani 1 1 d . . . . .
H6 H 0.789328 -0.006826 0.202247 0.096 Uiso 1 1 calc R U . . .
C7 C 0.7410(11) -0.1658(10) 0.1212(9) 0.093(2) Uani 1 1 d . . . . .
H7 H 0.794096 -0.106110 0.010361 0.111 Uiso 1 1 calc R U . . .
C8 C 0.6642(10) -0.3161(9) 0.1667(7) 0.0765(18) Uani 1 1 d . . . . .
H8 H 0.667780 -0.353801 0.085820 0.092 Uiso 1 1 calc R U . . .
C9 C 0.5844(6) -0.4074(6) 0.3292(6) 0.0470(10) Uani 1 1 d . . . . .
C10 C 0.5806(6) -0.3492(5) 0.4518(6) 0.0448(9) Uani 1 1 d . . . . .
C11 C 1.1347(18) 0.6072(15) 0.1733(18) 0.072(3) Uani 0.5 1 d D . P . .
C12 C 1.0111(18) 0.3737(14) 0.280(2) 0.068(3) Uani 0.5 1 d D . P . .
C13 C 0.9955(6) 0.4215(6) 0.3994(6) 0.0488(11) Uani 1 1 d . . . . .
C14 C 0.9215(7) 0.3485(6) 0.5679(7) 0.0494(11) Uani 1 1 d . . . . .
C15 C 0.9255(6) 0.4262(6) 0.6684(6) 0.0503(11) Uani 1 1 d . . . . .
O1 O 1.2162(16) 0.7175(13) 0.0756(17) 0.046(3) Uani 0.5 1 d D U P . .
O2 O 1.0947(15) 0.4854(14) 0.1387(10) 0.085(3) Uani 0.5 1 d . . P . .
O3 O 0.9599(13) 0.2630(11) 0.2759(12) 0.052(3) Uani 0.5 1 d D U P . .
Br1 Br 0.81772(9) 0.14218(7) 0.65897(9) 0.0747(4) Uani 1 1 d . . . . .
Br2 Br 0.8151(3) 0.3247(3) 0.9122(2) 0.0675(5) Uani 0.5 1 d . . P . .
Br3 Br 1.0106(2) 0.6718(3) 0.7576(2) 0.0617(4) Uani 0.5 1 d . . P . .

loop_
_atom_site_aniso_label
_atom_site_aniso_U_11
_atom_site_aniso_U_22
_atom_site_aniso_U_33
_atom_site_aniso_U_23
_atom_site_aniso_U_13
_atom_site_aniso_U_12
C1 0.042(2) 0.055(2) 0.046(2) -0.025(2) -0.0161(18) 0.0109(19)
C2 0.058(3) 0.095(4) 0.065(3) -0.053(3) -0.015(3) 0.011(3)
C3 0.071(4) 0.095(5) 0.111(6) -0.077(5) -0.033(4) 0.017(3)
C4 0.069(3) 0.053(3) 0.118(6) -0.046(4) -0.037(4) 0.008(3)
C5 0.051(3) 0.049(3) 0.078(4) -0.020(3) -0.029(2) 0.006(2)
C6 0.075(4) 0.060(3) 0.083(5) 0.003(3) -0.030(3) -0.010(3)
C7 0.094(5) 0.094(5) 0.056(4) 0.013(4) -0.021(3) -0.027(4)
C8 0.084(4) 0.094(5) 0.038(3) -0.011(3) -0.011(3) -0.017(4)
C9 0.042(2) 0.058(3) 0.039(2) -0.0162(19) -0.0143(17) 0.0068(19)
C10 0.041(2) 0.044(2) 0.052(2) -0.0190(19) -0.0203(18) 0.0100(17)
C11 0.079(9) 0.089(10) 0.063(9) -0.041(8) -0.031(7) 0.025(7)
C12 0.064(7) 0.067(8) 0.081(10) -0.037(7) -0.024(7) 0.012(6)
C13 0.048(2) 0.053(3) 0.061(3) -0.033(2) -0.026(2) 0.013(2)
C14 0.049(2) 0.043(2) 0.064(3) -0.022(2) -0.026(2) 0.0071(18)
C15 0.046(2) 0.055(3) 0.051(3) -0.020(2) -0.0196(19) 0.011(2)
O1 0.046(3) 0.045(3) 0.045(3) -0.0167(15) -0.0123(13) 0.0002(10)
O2 0.107(7) 0.116(8) 0.039(4) -0.040(5) -0.024(4) 0.022(6)
O3 0.053(3) 0.052(3) 0.051(3) -0.0209(14) -0.0150(12) 0.0004(10)
Br1 0.0818(5) 0.0551(5) 0.0896(6) -0.0210(4) -0.0342(4) -0.0067(3)
Br2 0.0802(12) 0.0773(13) 0.0304(7) -0.0123(8) -0.0061(7) 0.0003(10)
Br3 0.0740(9) 0.0753(12) 0.0616(9) -0.0471(9) -0.0303(7) 0.0117(8)

loop_
_atom_type_symbol
_atom_type_description
_atom_type_scat_dispersion_real
_atom_type_scat_dispersion_imag
_atom_type_scat_source
C C 0.0181 0.0091 'International Tables Vol C Tables 4.2.6.8 and 6.1.1.4'
H H 0.0000 0.0000 'International Tables Vol C Tables 4.2.6.8 and 6.1.1.4'
O O 0.0492 0.0322 'International Tables Vol C Tables 4.2.6.8 and 6.1.1.4'
Br Br -0.6763 1.2805 'International Tables Vol C Tables 4.2.6.8 and 6.1.1.4'

loop_
_exptl_crystal_face_index_h
_exptl_crystal_face_index_k
_exptl_crystal_face_index_l
_exptl_crystal_face_perp_dist
5 -2 0 0.1624
0 6 0 0.0120
0 -6 0 0.0106
0 2 6 0.0485
0 -2 -6 0.0500
-5 1 -1 0.1788

loop_
_geom_angle_atom_site_label_1
_geom_angle_atom_site_label_2
_geom_angle_atom_site_label_3
_geom_angle
_geom_angle_site_symmetry_1
_geom_angle_site_symmetry_3
_geom_angle_publ_flag
C2 C1 C10 119.1(5) . . ?
C2 C1 C9 121.7(5) . 2_646 ?
C10 C1 C9 119.2(4) . 2_646 ?
C1 C2 C3 121.2(6) . . ?
C1 C2 H2 119.4 . . ?
C3 C2 H2 119.4 . . ?
C4 C3 C2 120.1(6) . . ?
C4 C3 H3 120.0 . . ?
C2 C3 H3 120.0 . . ?
C3 C4 C5 120.5(6) . . ?
C3 C4 H4 119.7 . . ?
C5 C4 H4 119.7 . . ?
C4 C5 C6 120.3(6) . . ?
C4 C5 C10 120.8(6) . . ?
C6 C5 C10 118.9(6) . . ?
C7 C6 C5 119.8(6) . . ?
C7 C6 H6 120.1 . . ?
C5 C6 H6 120.1 . . ?
C6 C7 C8 121.5(6) . . ?
C6 C7 H7 119.2 . . ?
C8 C7 H7 119.2 . . ?
C9 C8 C7 120.8(7) . . ?
C9 C8 H8 119.6 . . ?
C7 C8 H8 119.6 . . ?
C8 C9 C10 119.2(5) . . ?
C8 C9 C1 121.9(5) . 2_646 ?
C10 C9 C1 118.9(4) . 2_646 ?
C1 C10 C9 121.9(4) . . ?
C1 C10 C5 118.3(5) . . ?
C9 C10 C5 119.8(5) . . ?
Br2 C11 O1 16.2(8) 2_766 . ?
Br2 C11 C15 142.5(14) 2_766 2_766 ?
O1 C11 C15 126.8(13) . 2_766 ?
Br2 C11 O2 107.4(15) 2_766 . ?
O1 C11 O2 123.1(13) . . ?
C15 C11 O2 110.0(10) 2_766 . ?
Br3 C12 O3 24.6(7) 2_766 . ?
Br3 C12 C13 155.8(18) 2_766 . ?
O3 C12 C13 133.1(14) . . ?
Br3 C12 O2 93.6(18) 2_766 . ?
O3 C12 O2 117.7(15) . . ?
C13 C12 O2 109.1(10) . . ?
C12 C13 C14 131.5(7) . . ?
C12 C13 C15 108.6(7) . 2_766 ?
C14 C13 C15 119.8(4) . 2_766 ?
C12 C13 Br3 8.4(6) . 2_766 ?
C14 C13 Br3 123.7(4) . 2_766 ?
C15 C13 Br3 116.4(4) 2_766 2_766 ?
C15 C14 C13 119.7(5) . . ?
C15 C14 Br1 120.6(4) . . ?
C13 C14 Br1 119.7(4) . . ?
C11 C15 C14 134.5(7) 2_766 . ?
C11 C15 C13 105.0(7) 2_766 2_766 ?
C14 C15 C13 120.5(5) . 2_766 ?
C11 C15 Br2 14.1(5) 2_766 . ?
C14 C15 Br2 120.4(4) . . ?
C13 C15 Br2 119.1(4) 2_766 . ?
Br2 O1 C11 30.9(17) 2_766 . ?
C12 O2 C11 107.3(11) . . ?
C12 O2 Br3 27.0(7) . 2_766 ?
C11 O2 Br3 133.9(9) . 2_766 ?
C12 O2 Br2 132.7(9) . 2_766 ?
C11 O2 Br2 25.5(7) . 2_766 ?
Br3 O2 Br2 159.2(5) 2_766 2_766 ?
Br3 O3 C12 29.5(12) 2_766 . ?
C11 Br2 O2 47.1(10) 2_766 2_766 ?
C11 Br2 C15 23.4(10) 2_766 . ?
O2 Br2 C15 70.5(3) 2_766 . ?
O3 Br3 C12 125.9(18) 2_766 2_766 ?
O3 Br3 O2 169.8(11) 2_766 2_766 ?
C12 Br3 O2 59.4(13) 2_766 2_766 ?
O3 Br3 C13 112.0(11) 2_766 2_766 ?
C12 Br3 C13 15.8(13) 2_766 2_766 ?
O2 Br3 C13 74.4(3) 2_766 2_766 ?

loop_
_geom_bond_atom_site_label_1
_geom_bond_atom_site_label_2
_geom_bond_distance
_geom_bond_site_symmetry_2
_geom_bond_publ_flag
C1 C2 1.378(7) . ?
C1 C10 1.406(7) . ?
C1 C9 1.477(7) 2_646 ?
C2 C3 1.413(10) . ?
C2 H2 0.9300 . ?
C3 C4 1.347(11) . ?
C3 H3 0.9300 . ?
C4 C5 1.377(9) . ?
C4 H4 0.9300 . ?
C5 C6 1.423(10) . ?
C5 C10 1.430(7) . ?
C6 C7 1.355(13) . ?
C6 H6 0.9300 . ?
C7 C8 1.412(11) . ?
C7 H7 0.9300 . ?
C8 C9 1.373(7) . ?
C8 H8 0.9300 . ?
C9 C10 1.420(7) . ?
C11 Br2 0.800(13) 2_766 ?
C11 O1 1.143(9) . ?
C11 C15 1.307(16) 2_766 ?
C11 O2 1.363(17) . ?
C12 Br3 0.697(14) 2_766 ?
C12 O3 1.146(9) . ?
C12 C13 1.306(18) . ?
C12 O2 1.321(18) . ?
C13 C14 1.383(8) . ?
C13 C15 1.406(7) 2_766 ?
C13 Br3 1.962(5) 2_766 ?
C14 C15 1.381(7) . ?
C14 Br1 1.895(5) . ?
C15 Br2 2.002(5) . ?
O1 Br2 0.436(9) 2_766 ?
O2 Br3 1.532(12) 2_766 ?
O2 Br2 1.775(12) 2_766 ?
O3 Br3 0.589(8) 2_766 ?

loop_
_geom_torsion_atom_site_label_1
_geom_torsion_atom_site_label_2
_geom_torsion_atom_site_label_3
_geom_torsion_atom_site_label_4
_geom_torsion
_geom_torsion_site_symmetry_1
_geom_torsion_site_symmetry_2
_geom_torsion_site_symmetry_3
_geom_torsion_site_symmetry_4
_geom_torsion_publ_flag
C10 C1 C2 C3 -0.1(8) . . . . ?
C9 C1 C2 C3 -179.8(5) 2_646 . . . ?
C1 C2 C3 C4 -0.4(10) . . . . ?
C2 C3 C4 C5 1.0(10) . . . . ?
C3 C4 C5 C6 178.2(6) . . . . ?
C3 C4 C5 C10 -1.1(9) . . . . ?
C4 C5 C6 C7 179.4(6) . . . . ?
C10 C5 C6 C7 -1.3(10) . . . . ?
C5 C6 C7 C8 0.7(12) . . . . ?
C6 C7 C8 C9 0.1(12) . . . . ?
C7 C8 C9 C10 -0.3(10) . . . . ?
C7 C8 C9 C1 179.0(6) . . . 2_646 ?
C2 C1 C10 C9 -179.7(4) . . . . ?
C9 C1 C10 C9 0.0(7) 2_646 . . . ?
C2 C1 C10 C5 -0.1(7) . . . . ?
C9 C1 C10 C5 179.6(4) 2_646 . . . ?
C8 C9 C10 C1 179.4(5) . . . . ?
C1 C9 C10 C1 0.0(7) 2_646 . . . ?
C8 C9 C10 C5 -0.3(7) . . . . ?
C1 C9 C10 C5 -179.6(4) 2_646 . . . ?
C4 C5 C10 C1 0.7(7) . . . . ?
C6 C5 C10 C1 -178.6(5) . . . . ?
C4 C5 C10 C9 -179.6(5) . . . . ?
C6 C5 C10 C9 1.0(7) . . . . ?
Br3 C12 C13 C14 23(5) 2_766 . . . ?
O3 C12 C13 C14 6(2) . . . . ?
O2 C12 C13 C14 -179.1(7) . . . . ?
Br3 C12 C13 C15 -159(4) 2_766 . . 2_766 ?
O3 C12 C13 C15 -175.6(16) . . . 2_766 ?
O2 C12 C13 C15 -0.2(13) . . . 2_766 ?
O3 C12 C13 Br3 -17(3) . . . 2_766 ?
O2 C12 C13 Br3 158(5) . . . 2_766 ?
C12 C13 C14 C15 178.9(9) . . . . ?
C15 C13 C14 C15 0.2(8) 2_766 . . . ?
Br3 C13 C14 C15 -177.2(3) 2_766 . . . ?
C12 C13 C14 Br1 -0.5(11) . . . . ?
C15 C13 C14 Br1 -179.3(3) 2_766 . . . ?
Br3 C13 C14 Br1 3.3(6) 2_766 . . . ?
C13 C14 C15 C11 178.0(9) . . . 2_766 ?
Br1 C14 C15 C11 -2.6(11) . . . 2_766 ?
C13 C14 C15 C13 -0.2(8) . . . 2_766 ?
Br1 C14 C15 C13 179.2(3) . . . 2_766 ?
C13 C14 C15 Br2 178.8(3) . . . . ?
Br1 C14 C15 Br2 -1.7(6) . . . . ?
C15 C11 O1 Br2 -168(3) 2_766 . . 2_766 ?
O2 C11 O1 Br2 16(3) . . . 2_766 ?
Br3 C12 O2 C11 172.1(13) 2_766 . . . ?
O3 C12 O2 C11 177.0(13) . . . . ?
C13 C12 O2 C11 0.9(15) . . . . ?
O3 C12 O2 Br3 4.9(6) . . . 2_766 ?
C13 C12 O2 Br3 -171(2) . . . 2_766 ?
Br3 C12 O2 Br2 172.0(10) 2_766 . . 2_766 ?
O3 C12 O2 Br2 176.9(10) . . . 2_766 ?
C13 C12 O2 Br2 0.7(18) . . . 2_766 ?
Br2 C11 O2 C12 -179.7(13) 2_766 . . . ?
O1 C11 O2 C12 175.6(15) . . . . ?
C15 C11 O2 C12 -1.2(15) 2_766 . . . ?
Br2 C11 O2 Br3 -174.8(10) 2_766 . . 2_766 ?
O1 C11 O2 Br3 -179.4(12) . . . 2_766 ?
C15 C11 O2 Br3 3.7(18) 2_766 . . 2_766 ?
O1 C11 O2 Br2 -4.6(9) . . . 2_766 ?
C15 C11 O2 Br2 178(2) 2_766 . . 2_766 ?
C13 C12 O3 Br3 163(3) . . . 2_766 ?
O2 C12 O3 Br3 -11.8(15) . . . 2_766 ?

loop_
_exptl_oxdiff_crystal_face_indexfrac_h
_exptl_oxdiff_crystal_face_indexfrac_k
_exptl_oxdiff_crystal_face_indexfrac_l
_exptl_oxdiff_crystal_face_x
_exptl_oxdiff_crystal_face_y
_exptl_oxdiff_crystal_face_z
4.6299 -1.5115 -0.0072 0.2068 -0.3776 0.9026
0.2372 5.6151 0.3892 0.8064 0.5547 -0.2051
-0.0923 -5.5930 -0.3096 -0.8011 -0.5510 0.2337
-0.1358 2.4035 5.6590 -0.4738 0.8716 0.1259
0.0160 -2.3829 -5.7034 0.4721 -0.8686 -0.1504
-4.7850 1.1909 -0.8829 -0.1402 0.2549 -0.9568
